data_4038523
loop_
_publ_author_name
'Mohite, Amar Ramchandra'
'Reany, Ofer'

_publ_section_title
;
 Inherently Chiral Bambus[4]urils.
;
_journal_name_full 'The Journal of organic chemistry'
_journal_paper_doi 10.1021/acs.joc.0c01174
_journal_year 2020
_chemical_absolute_configuration unk
_chemical_formula_moiety 'C52 H56 N16 O8 [+ solvent]'
_chemical_formula_sum 'C52 H56 N16 O8'
_chemical_formula_weight 1033.12
_chemical_name_common ro24_sq
_space_group_crystal_system monoclinic
_space_group_IT_number 9
_space_group_name_Hall 'C -2yc'
_space_group_name_H-M_alt 'C 1 c 1'
_atom_sites_solution_hydrogens geom
_audit_creation_method SHELXL-2018/3
_cell_angle_alpha 90
_cell_angle_beta 127.66(3)
_cell_angle_gamma 90
_cell_formula_units_Z 4
_cell_length_a 23.264(5)
_cell_length_b 18.390(4)
_cell_length_c 17.423(4)
_cell_measurement_reflns_used 8386
_cell_measurement_temperature 110(2)
_cell_measurement_theta_max 25.052
_cell_measurement_theta_min 1.565
_cell_volume 5901(3)
_computing_cell_refinement 'APEX2 v2010.7-0 (Bruker AXS)'
_computing_data_collection 'Bruker Instrument Service v2010.7.0.0'
_computing_data_reduction 'SAINT V7.68A (Bruker AXS, 2009)'
_computing_molecular_graphics 'Olex2 (Dolomanov et al., 2009)'
_computing_publication_material 'Olex2 (Dolomanov et al., 2009)'
_computing_structure_refinement 'SHELXL-2018/3 (Sheldrick, 2018)'
_computing_structure_solution 'SHELXT 2014/4 (Sheldrick, 2014)'
_diffrn_ambient_temperature 110(2)
_diffrn_detector_area_resol_mean 95
_diffrn_measured_fraction_theta_full 0.993
_diffrn_measured_fraction_theta_max 0.993
_diffrn_measurement_device_type 'APEX2 (Bruker AXS)'
_diffrn_measurement_method '\f and \w scans'
_diffrn_radiation_type MoK\a
_diffrn_radiation_wavelength 0.71073
_diffrn_reflns_av_R_equivalents 0.0225
_diffrn_reflns_av_unetI/netI 0.0406
_diffrn_reflns_Laue_measured_fraction_full 0.993
_diffrn_reflns_Laue_measured_fraction_max 0.993
_diffrn_reflns_limit_h_max 25
_diffrn_reflns_limit_h_min -27
_diffrn_reflns_limit_k_max 21
_diffrn_reflns_limit_k_min -14
_diffrn_reflns_limit_l_max 20
_diffrn_reflns_limit_l_min -19
_diffrn_reflns_number 13822
_diffrn_reflns_point_group_measured_fraction_full 0.993
_diffrn_reflns_point_group_measured_fraction_max 0.993
_diffrn_reflns_theta_full 25.052
_diffrn_reflns_theta_max 25.052
_diffrn_reflns_theta_min 1.565
_exptl_absorpt_coefficient_mu 0.082
_exptl_absorpt_correction_T_max 0.968
_exptl_absorpt_correction_T_min 0.949
_exptl_absorpt_correction_type multi-scan
_exptl_absorpt_process_details 'SADABS V2008/1 (Bruker AXS)'
_exptl_crystal_colour colorless
_exptl_crystal_density_diffrn 1.163
_exptl_crystal_description needle
_exptl_crystal_F_000 2176
_exptl_crystal_size_max 0.386
_exptl_crystal_size_mid 0.263
_exptl_crystal_size_min 0.142
_refine_diff_density_max 0.491
_refine_diff_density_min -0.453
_refine_diff_density_rms 0.064
_refine_ls_abs_structure_details
;
 Flack x determined using 2174 quotients [(I+)-(I-)]/[(I+)+(I-)]
 (Parsons, Flack and Wagner, Acta Cryst. B69 (2013) 249-259).
;
_refine_ls_abs_structure_Flack 0.0
_refine_ls_extinction_method none
_refine_ls_goodness_of_fit_ref 1.053
_refine_ls_hydrogen_treatment constr
_refine_ls_matrix_type full
_refine_ls_number_parameters 668
_refine_ls_number_reflns 8386
_refine_ls_number_restraints 120
_refine_ls_restrained_S_all 1.055
_refine_ls_R_factor_all 0.1077
_refine_ls_R_factor_gt 0.0854
_refine_ls_shift/su_max 0.000
_refine_ls_shift/su_mean 0.002
_refine_ls_structure_factor_coef Fsqd
_refine_ls_weighting_details 'w=1/[\s^2^(Fo^2^)+(0.1347P)^2^+14.8296P] where P=(Fo^2^+2Fc^2^)/3'
_refine_ls_weighting_scheme calc
_refine_ls_wR_factor_gt 0.2310
_refine_ls_wR_factor_ref 0.2551
_reflns_Friedel_coverage 0.616
_reflns_Friedel_fraction_full 0.612
_reflns_Friedel_fraction_max 0.612
_reflns_number_gt 6453
_reflns_number_total 8386
_reflns_threshold_expression 'I > 2\s(I)'
_cod_data_source_file jo0c01174_si_002.cif
_cod_data_source_block ro24_sq
_cod_original_sg_symbol_H-M 'C c'
_cod_database_code 4038523
_shelx_shelxl_version_number 2018/3
_shelx_space_group_comment
;
The symmetry employed for this shelxl refinement is uniquely defined
by the following loop, which should always be used as a source of
symmetry information in preference to the above space-group names.
They are only intended as comments.
;
_shelx_estimated_absorpt_t_min 0.969
_shelx_estimated_absorpt_t_max 0.988

loop_
_space_group_symop_operation_xyz
'x, y, z'
'x, -y, z+1/2'
'x+1/2, y+1/2, z'
'x+1/2, -y+1/2, z+1/2'

loop_
_atom_site_label
_atom_site_type_symbol
_atom_site_fract_x
_atom_site_fract_y
_atom_site_fract_z
_atom_site_U_iso_or_equiv
_atom_site_adp_type
_atom_site_occupancy
_atom_site_site_symmetry_order
_atom_site_calc_flag
_atom_site_refinement_flags_posn
_atom_site_refinement_flags_adp
_atom_site_refinement_flags_occupancy
_atom_site_disorder_assembly
_atom_site_disorder_group
O1 O 0.4378(4) 0.6075(3) 0.0866(5) 0.0626(17) Uani 1 1 d . . . . .
O2 O 0.4241(4) 0.5068(3) 0.3977(4) 0.0445(13) Uani 1 1 d . . . . .
O3 O 0.6483(4) 0.6248(4) 0.8293(5) 0.0690(18) Uani 1 1 d . . . . .
O4 O 0.6794(4) 0.5058(3) 0.5353(5) 0.0549(15) Uani 1 1 d . . . . .
O5 O 0.7984(6) 0.1928(5) 0.5278(7) 0.104(3) Uani 1 1 d . . . . .
O6 O 0.6146(4) 0.3072(4) 0.6418(5) 0.0594(16) Uani 1 1 d . . . . .
O7 O 0.2943(6) 0.1942(5) 0.4014(7) 0.098(3) Uani 1 1 d . . . . .
O8 O 0.4810(4) 0.2989(3) 0.2914(5) 0.0472(13) Uani 1 1 d . . . . .
N1 N 0.4363(4) 0.4996(4) 0.1493(5) 0.0457(16) Uani 1 1 d . . . . .
N2 N 0.5145(4) 0.5843(4) 0.2512(5) 0.0478(16) Uani 1 1 d . . . . .
N3 N 0.5110(4) 0.5384(3) 0.3810(5) 0.0444(15) Uani 1 1 d . . . . .
N4 N 0.4231(4) 0.4625(4) 0.2717(5) 0.0429(15) Uani 1 1 d . . . . .
N5 N 0.5756(5) 0.5875(4) 0.6704(6) 0.0559(18) Uani 1 1 d . . . . .
N6 N 0.6694(4) 0.5198(4) 0.7797(5) 0.0543(18) Uani 1 1 d . . . . .
N7 N 0.6795(5) 0.4674(4) 0.6601(5) 0.0533(18) Uani 1 1 d . . . . .
N8 N 0.5965(4) 0.5474(4) 0.5561(5) 0.0437(15) Uani 1 1 d . . . . .
N9 N 0.7736(5) 0.2915(5) 0.5841(8) 0.080(2) Uani 1 1 d . . . . .
N10 N 0.6822(6) 0.2295(5) 0.4580(7) 0.076(3) Uani 1 1 d . . . . .
N11 N 0.6139(5) 0.2662(4) 0.5162(6) 0.059(2) Uani 1 1 d . . . . .
N12 N 0.6951(5) 0.3485(5) 0.6160(6) 0.058(2) Uani 1 1 d . . . . .
N13 N 0.4138(5) 0.2321(4) 0.4769(6) 0.059(2) Uani 1 1 d . . . . .
N14 N 0.3223(5) 0.2962(4) 0.3523(6) 0.060(2) Uani 1 1 d . . . . .
N15 N 0.3977(4) 0.3444(3) 0.3118(5) 0.0439(15) Uani 1 1 d . . . . .
N16 N 0.4829(5) 0.2674(4) 0.4206(5) 0.0515(17) Uani 1 1 d . . . . .
C1 C 0.4590(5) 0.5680(5) 0.1544(6) 0.0453(18) Uani 1 1 d . . . . .
C2 C 0.5293(5) 0.5233(4) 0.3160(6) 0.0439(19) Uani 1 1 d . . . . .
H2 H 0.579638 0.503715 0.351072 0.053 Uiso 1 1 calc R U . . .
C3 C 0.4699(5) 0.4670(4) 0.2433(6) 0.0417(18) Uani 1 1 d . . . . .
H3 H 0.491814 0.418714 0.248608 0.050 Uiso 1 1 calc R U . . .
C4 C 0.4499(5) 0.5036(4) 0.3540(6) 0.0389(17) Uani 1 1 d . . . . .
C5 C 0.3750(5) 0.4677(5) 0.0594(7) 0.060(2) Uani 1 1 d . . . . .
H5A H 0.329666 0.485890 0.044792 0.090 Uiso 1 1 calc R U . . .
H5B H 0.376795 0.414656 0.065876 0.090 Uiso 1 1 calc R U . . .
H5C H 0.377048 0.480987 0.006626 0.090 Uiso 1 1 calc R U . . .
C6 C 0.5615(6) 0.6453(5) 0.2807(7) 0.055(2) Uani 1 1 d . . . . .
H6A H 0.557678 0.662283 0.223774 0.066 Uiso 1 1 calc R U . . .
H6B H 0.611986 0.628324 0.329639 0.066 Uiso 1 1 calc R U . . .
C7A C 0.5491(4) 0.7091(4) 0.3220(6) 0.0796(17) Uani 1 1 d G . . . .
C8 C 0.6086(4) 0.7507(5) 0.3925(7) 0.0796(17) Uani 0.597(15) 1 d G . P A 1
H8 H 0.654554 0.742795 0.406745 0.095 Uiso 0.597(15) 1 calc R U P A 1
C9 C 0.6008(5) 0.8040(5) 0.4423(7) 0.0796(17) Uani 0.597(15) 1 d G . P A 1
H9 H 0.641480 0.832383 0.490447 0.095 Uiso 0.597(15) 1 calc R U P A 1
C10A C 0.5336(6) 0.8156(5) 0.4215(8) 0.135(4) Uani 1 1 d DG . . A .
H10A H 0.528267 0.851945 0.455440 0.162 Uiso 1 1 calc R U . B 1
C11A C 0.4741(5) 0.7740(5) 0.3509(8) 0.135(4) Uani 1 1 d G . . A .
H11A H 0.428126 0.781919 0.336731 0.162 Uiso 1 1 calc R U . . .
C12A C 0.4819(4) 0.7208(4) 0.3012(6) 0.0796(17) Uani 1 1 d G . . A .
H12A H 0.441198 0.692330 0.253028 0.095 Uiso 1 1 calc R U . . .
C8A C 0.587(2) 0.767(2) 0.328(4) 0.135(4) Uani 0.403(15) 1 d . . P A 2
H8A H 0.617410 0.773120 0.309229 0.162 Uiso 0.403(15) 1 calc R U P A 2
C9A C 0.5660(7) 0.824(2) 0.3764(9) 0.135(4) Uani 0.403(15) 1 d D . P A 2
H9A H 0.577982 0.872574 0.374019 0.162 Uiso 0.403(15) 1 calc R U P A 2
C13 C 0.5517(6) 0.5850(3) 0.4654(7) 0.0486(16) Uani 1 1 d . . . . .
H13A H 0.582929 0.617399 0.459590 0.058 Uiso 1 1 calc R U . . .
H13B H 0.517169 0.616149 0.465702 0.058 Uiso 1 1 calc R U . . .
C14 C 0.6330(5) 0.5822(5) 0.7655(6) 0.055(2) Uani 1 1 d . . . . .
C15 C 0.5742(5) 0.5290(4) 0.6157(6) 0.0405(17) Uani 1 1 d . . . . .
H15 H 0.526016 0.503908 0.576632 0.049 Uiso 1 1 calc R U . . .
C16 C 0.6353(5) 0.4773(5) 0.6929(6) 0.049(2) Uani 1 1 d . . . . .
H16 H 0.615881 0.430252 0.697021 0.059 Uiso 1 1 calc R U . . .
C17 C 0.6541(5) 0.5060(4) 0.5791(6) 0.0447(18) Uani 1 1 d . . . . .
C18 C 0.5286(6) 0.6513(5) 0.6274(7) 0.064(3) Uani 1 1 d . . . . .
H18A H 0.512408 0.664888 0.665864 0.096 Uiso 1 1 calc R U . . .
H18B H 0.486288 0.640096 0.560947 0.096 Uiso 1 1 calc R U . . .
H18C H 0.555593 0.691865 0.626650 0.096 Uiso 1 1 calc R U . . .
C19 C 0.7302(6) 0.4936(6) 0.8781(7) 0.070(3) Uani 1 1 d D . . . .
H19A H 0.719749 0.505602 0.923819 0.084 Uiso 1 1 calc R U . C 1
H19B H 0.733402 0.439972 0.876458 0.084 Uiso 1 1 calc R U . C 1
C20 C 0.8013(10) 0.5257(12) 0.9145(19) 0.145(5) Uani 0.832(15) 1 d D . P D 1
C20A C 0.8060(12) 0.514(3) 0.921(3) 0.089(12) Uani 0.168(15) 1 d DG . P D 2
C21A C 0.8561(17) 0.495(3) 1.018(3) 0.089(12) Uani 0.168(15) 1 d DG . P D 2
H21A H 0.840061 0.474588 1.052153 0.107 Uiso 0.168(15) 1 calc R U P D 2
C22A C 0.9298(15) 0.506(3) 1.065(2) 0.089(12) Uani 0.168(15) 1 d DG . P D 2
H22A H 0.964120 0.492934 1.131785 0.107 Uiso 0.168(15) 1 calc R U P D 2
C23A C 0.9533(12) 0.536(3) 1.016(3) 0.089(12) Uani 0.168(15) 1 d DG . P D 2
H23A H 1.003710 0.543069 1.047951 0.107 Uiso 0.168(15) 1 calc R U P D 2
C24A C 0.9032(18) 0.555(3) 0.919(3) 0.089(12) Uani 0.168(15) 1 d DG . P D 2
H24A H 0.919241 0.574859 0.884486 0.107 Uiso 0.168(15) 1 calc R U P D 2
C25A C 0.8295(16) 0.544(3) 0.871(2) 0.089(12) Uani 0.168(15) 1 d DG . P D 2
H25A H 0.795181 0.556514 0.804852 0.107 Uiso 0.168(15) 1 calc R U P D 2
C21 C 0.8565(9) 0.4801(11) 0.9340(16) 0.138(6) Uani 0.832(15) 1 d D . P D 1
H21 H 0.847914 0.429432 0.921819 0.165 Uiso 0.832(15) 1 calc R U P D 1
C22 C 0.9263(9) 0.5099(12) 0.9727(17) 0.138(6) Uani 0.832(15) 1 d D . P D 1
H22 H 0.963332 0.479969 0.981669 0.165 Uiso 0.832(15) 1 calc R U P D 1
C23 C 0.9386(11) 0.5814(12) 0.9961(17) 0.145(5) Uani 0.832(15) 1 d D . P D 1
H23 H 0.986387 0.599310 1.026823 0.174 Uiso 0.832(15) 1 calc R U P D 1
C24 C 0.8874(10) 0.6294(12) 0.9786(17) 0.145(5) Uani 0.832(15) 1 d D . P D 1
H24 H 0.898869 0.678950 0.997489 0.174 Uiso 0.832(15) 1 calc R U P D 1
C25 C 0.8144(9) 0.6013(11) 0.9298(16) 0.145(5) Uani 0.832(15) 1 d D . P D 1
H25 H 0.775383 0.633740 0.908113 0.174 Uiso 0.832(15) 1 calc R U P D 1
C26 C 0.7276(6) 0.4067(6) 0.6882(8) 0.068(3) Uani 1 1 d . . . . .
H26A H 0.741720 0.386944 0.750422 0.081 Uiso 1 1 calc R U . . .
H26B H 0.772295 0.423855 0.698763 0.081 Uiso 1 1 calc R U . . .
C27 C 0.7528(8) 0.2324(6) 0.5202(9) 0.075(3) Uani 1 1 d . . . . .
C28 C 0.7077(6) 0.3363(6) 0.5441(8) 0.067(3) Uani 1 1 d . . . . .
H28 H 0.708317 0.382740 0.514714 0.081 Uiso 1 1 calc R U . . .
C29 C 0.6458(6) 0.2867(5) 0.4697(8) 0.061(3) Uani 1 1 d . . . . .
H29 H 0.610094 0.312768 0.407237 0.073 Uiso 1 1 calc R U . . .
C30 C 0.6385(6) 0.3065(5) 0.5953(7) 0.054(2) Uani 1 1 d . . . . .
C31 C 0.8447(7) 0.3183(7) 0.6498(9) 0.080(2) Uani 1 1 d . . . . .
H31A H 0.877567 0.278175 0.689211 0.120 Uiso 1 1 calc R U . . .
H31B H 0.846017 0.354595 0.692072 0.120 Uiso 1 1 calc R U . . .
H31C H 0.859956 0.340885 0.613941 0.120 Uiso 1 1 calc R U . . .
C32 C 0.6462(8) 0.1918(6) 0.3667(9) 0.081(3) Uani 1 1 d D . . . .
H32A H 0.684108 0.178041 0.360099 0.097 Uiso 1 1 calc R U . E 1
H32B H 0.614273 0.227543 0.314891 0.097 Uiso 1 1 calc R U . E 1
C33 C 0.6010(7) 0.1248(5) 0.3445(10) 0.099(5) Uani 0.75(3) 1 d DG . P F 1
C34 C 0.6309(8) 0.0703(7) 0.4143(10) 0.093(5) Uani 0.75(3) 1 d DG . P F 1
H34 H 0.677622 0.076764 0.474602 0.112 Uiso 0.75(3) 1 calc R U P F 1
C35 C 0.5926(11) 0.0064(7) 0.3959(15) 0.194(15) Uani 0.75(3) 1 d DG . P F 1
H35 H 0.613011 -0.030842 0.443631 0.232 Uiso 0.75(3) 1 calc R U P F 1
C36 C 0.5243(11) -0.0031(8) 0.3078(17) 0.196(15) Uani 0.75(3) 1 d DG . P F 1
H36 H 0.498044 -0.046752 0.295177 0.235 Uiso 0.75(3) 1 calc R U P F 1
C37 C 0.4944(8) 0.0514(10) 0.2380(13) 0.173(11) Uani 0.75(3) 1 d DG . P F 1
H37 H 0.447688 0.044944 0.177693 0.208 Uiso 0.75(3) 1 calc R U P F 1
C38 C 0.5327(7) 0.1153(7) 0.2564(9) 0.099(5) Uani 0.75(3) 1 d DG . P F 1
H38 H 0.512299 0.152551 0.208662 0.119 Uiso 0.75(3) 1 calc R U P F 1
C33A C 0.616(3) 0.126(2) 0.378(4) 0.16(2) Uani 0.25(3) 1 d D . P F 2
C34A C 0.660(3) 0.090(3) 0.468(4) 0.16(2) Uani 0.25(3) 1 d D . P F 2
H34A H 0.705577 0.109847 0.519527 0.189 Uiso 0.25(3) 1 calc R U P F 2
C35A C 0.636(4) 0.026(2) 0.481(5) 0.16(2) Uani 0.25(3) 1 d D . P F 2
H35A H 0.667765 -0.005422 0.533945 0.189 Uiso 0.25(3) 1 calc R U P F 2
C36A C 0.562(4) 0.009(3) 0.411(5) 0.16(2) Uani 0.25(3) 1 d D . P F 2
H36A H 0.540775 -0.028135 0.425138 0.189 Uiso 0.25(3) 1 calc R U P F 2
C37A C 0.518(3) 0.045(2) 0.322(5) 0.16(2) Uani 0.25(3) 1 d D . P F 2
H37A H 0.472528 0.025169 0.269567 0.189 Uiso 0.25(3) 1 calc R U P F 2
C38A C 0.543(3) 0.109(2) 0.312(4) 0.16(2) Uani 0.25(3) 1 d D . P F 2
H38A H 0.510947 0.141913 0.261343 0.189 Uiso 0.25(3) 1 calc R U P F 2
C39 C 0.5490(7) 0.2246(4) 0.4698(9) 0.062(2) Uani 1 1 d . . . . .
H39A H 0.552433 0.193796 0.519050 0.074 Uiso 1 1 calc R U . . .
H39B H 0.545400 0.191858 0.421949 0.074 Uiso 1 1 calc R U . . .
C40 C 0.3389(7) 0.2375(6) 0.4082(8) 0.067(3) Uani 1 1 d . . . . .
C41 C 0.4486(5) 0.2912(4) 0.4639(6) 0.0448(19) Uani 1 1 d . . . . .
H41 H 0.482695 0.319374 0.524985 0.054 Uiso 1 1 calc R U . . .
C42 C 0.3845(5) 0.3391(4) 0.3816(6) 0.0398(17) Uani 1 1 d . . . . .
H42 H 0.383791 0.387991 0.406142 0.048 Uiso 1 1 calc R U . . .
C43 C 0.4574(5) 0.3032(4) 0.3372(7) 0.0474(19) Uani 1 1 d . . . . .
C44 C 0.4453(9) 0.1970(6) 0.5682(9) 0.095(4) Uani 1 1 d . . . . .
H44A H 0.488945 0.223463 0.619732 0.142 Uiso 1 1 calc R U . . .
H44B H 0.458405 0.146888 0.565460 0.142 Uiso 1 1 calc R U . . .
H44C H 0.410147 0.196502 0.581696 0.142 Uiso 1 1 calc R U . . .
C45 C 0.2509(6) 0.3095(6) 0.2638(8) 0.068(3) Uani 1 1 d D . . . .
H45A H 0.216737 0.275322 0.260987 0.082 Uiso 0.597(15) 1 calc R U P A 1
H45B H 0.251344 0.297745 0.208695 0.082 Uiso 0.597(15) 1 calc R U P A 1
H45C H 0.253466 0.306631 0.209207 0.082 Uiso 0.403(15) 1 calc R U P A 2
H45D H 0.218574 0.269762 0.254950 0.082 Uiso 0.403(15) 1 calc R U P A 2
C46 C 0.2205(11) 0.3881(8) 0.2489(13) 0.117(8) Uani 0.597(15) 1 d DG . P A 1
C47 C 0.1712(11) 0.4124(10) 0.1540(11) 0.097(8) Uani 0.597(15) 1 d DG . P A 1
H47 H 0.157635 0.381649 0.101526 0.117 Uiso 0.597(15) 1 calc R U P A 1
C48 C 0.1419(9) 0.4818(10) 0.1358(10) 0.098(6) Uani 0.597(15) 1 d DG . P A 1
H48 H 0.108153 0.498476 0.070954 0.117 Uiso 0.597(15) 1 calc R U P A 1
C49 C 0.1618(10) 0.5269(8) 0.2126(13) 0.117(9) Uani 0.597(15) 1 d DG . P A 1
H49 H 0.141672 0.574340 0.200139 0.140 Uiso 0.597(15) 1 calc R U P A 1
C50 C 0.2111(10) 0.5026(10) 0.3074(11) 0.169(15) Uani 0.597(15) 1 d DG . P A 1
H50 H 0.224674 0.533378 0.359895 0.203 Uiso 0.597(15) 1 calc R U P A 1
C51 C 0.2405(9) 0.4332(10) 0.3256(10) 0.101(7) Uani 0.597(15) 1 d DG . P A 1
H51 H 0.274157 0.416552 0.390468 0.121 Uiso 0.597(15) 1 calc R U P A 1
C46A C 0.2178(13) 0.3775(10) 0.2571(16) 0.066(4) Uani 0.403(15) 1 d DG . P A 2
C47A C 0.1731(16) 0.4172(14) 0.1719(15) 0.091(11) Uani 0.403(15) 1 d DG . P A 2
H47A H 0.167575 0.402832 0.115344 0.110 Uiso 0.403(15) 1 calc R U P A 2
C48A C 0.1365(17) 0.4780(15) 0.1694(18) 0.114(15) Uani 0.403(15) 1 d DG . P A 2
H48A H 0.105914 0.505125 0.111205 0.137 Uiso 0.403(15) 1 calc R U P A 2
C49A C 0.1446(15) 0.4990(15) 0.252(2) 0.17(2) Uani 0.403(15) 1 d DG . P A 2
H49A H 0.119524 0.540563 0.250499 0.199 Uiso 0.403(15) 1 calc R U P A 2
C50A C 0.1893(13) 0.4593(17) 0.3374(16) 0.117(8) Uani 0.403(15) 1 d DG . P A 2
H50A H 0.194796 0.473708 0.393932 0.140 Uiso 0.403(15) 1 calc R U P A 2
C51A C 0.2259(12) 0.3986(14) 0.3398(14) 0.117(8) Uani 0.403(15) 1 d DG . P A 2
H51A H 0.256458 0.371414 0.398073 0.140 Uiso 0.403(15) 1 calc R U P A 2
C52 C 0.3721(5) 0.4038(4) 0.2430(6) 0.0437(18) Uani 1 1 d . . . . .
H52A H 0.358014 0.383520 0.180969 0.052 Uiso 1 1 calc R U . . .
H52B H 0.327816 0.424304 0.230599 0.052 Uiso 1 1 calc R U . . .

loop_
_atom_site_aniso_label
_atom_site_aniso_U_11
_atom_site_aniso_U_22
_atom_site_aniso_U_33
_atom_site_aniso_U_23
_atom_site_aniso_U_13
_atom_site_aniso_U_12
O1 0.075(5) 0.067(4) 0.045(4) 0.012(3) 0.037(3) -0.004(3)
O2 0.050(3) 0.050(3) 0.035(3) -0.005(2) 0.027(3) -0.001(2)
O3 0.077(5) 0.088(4) 0.047(4) -0.008(3) 0.041(4) -0.005(4)
O4 0.056(4) 0.071(4) 0.044(3) 0.003(3) 0.034(3) -0.001(3)
O5 0.126(7) 0.114(6) 0.107(7) 0.053(5) 0.089(7) 0.081(6)
O6 0.061(4) 0.077(4) 0.047(4) 0.018(3) 0.037(3) 0.025(3)
O7 0.120(7) 0.102(6) 0.071(5) -0.019(4) 0.058(5) -0.058(5)
O8 0.057(4) 0.052(3) 0.041(3) -0.002(2) 0.034(3) 0.003(2)
N1 0.048(4) 0.056(4) 0.026(3) -0.003(3) 0.019(3) -0.008(3)
N2 0.052(4) 0.053(4) 0.031(4) 0.002(3) 0.022(3) -0.007(3)
N3 0.052(4) 0.051(4) 0.033(3) -0.006(3) 0.027(3) -0.006(3)
N4 0.046(4) 0.055(4) 0.034(3) -0.002(3) 0.027(3) -0.002(3)
N5 0.067(5) 0.068(5) 0.040(4) 0.000(3) 0.037(4) 0.005(4)
N6 0.046(4) 0.077(5) 0.028(4) 0.007(3) 0.017(3) 0.014(3)
N7 0.053(5) 0.076(5) 0.032(4) 0.006(3) 0.026(4) 0.008(4)
N8 0.046(4) 0.056(4) 0.025(3) -0.001(3) 0.020(3) 0.003(3)
N9 0.068(4) 0.099(5) 0.081(5) 0.036(4) 0.050(4) 0.041(4)
N10 0.094(8) 0.090(6) 0.060(6) 0.024(5) 0.055(6) 0.042(5)
N11 0.078(6) 0.062(4) 0.051(5) 0.011(4) 0.047(5) 0.020(4)
N12 0.053(5) 0.086(5) 0.037(4) 0.009(4) 0.028(4) 0.023(4)
N13 0.079(6) 0.048(4) 0.055(5) -0.005(3) 0.043(5) -0.019(4)
N14 0.065(5) 0.080(5) 0.037(4) -0.016(3) 0.032(4) -0.035(4)
N15 0.054(4) 0.047(3) 0.038(4) -0.004(3) 0.032(3) 0.004(3)
N16 0.067(5) 0.052(4) 0.035(4) 0.004(3) 0.032(4) 0.008(3)
C1 0.046(5) 0.059(5) 0.032(4) 0.000(4) 0.025(4) -0.004(4)
C2 0.045(5) 0.057(5) 0.029(4) 0.008(3) 0.022(4) 0.008(4)
C3 0.046(5) 0.047(4) 0.031(4) 0.003(3) 0.023(4) 0.005(3)
C4 0.046(5) 0.039(4) 0.031(4) 0.000(3) 0.023(4) 0.000(3)
C5 0.052(5) 0.079(6) 0.040(5) -0.003(4) 0.023(4) -0.020(4)
C6 0.063(6) 0.064(5) 0.046(5) -0.009(4) 0.039(5) -0.019(4)
C7A 0.090(4) 0.051(3) 0.086(5) 0.003(3) 0.048(4) -0.002(3)
C8 0.090(4) 0.051(3) 0.086(5) 0.003(3) 0.048(4) -0.002(3)
C9 0.090(4) 0.051(3) 0.086(5) 0.003(3) 0.048(4) -0.002(3)
C10A 0.125(6) 0.114(6) 0.177(10) -0.040(6) 0.097(7) 0.001(5)
C11A 0.125(6) 0.114(6) 0.177(10) -0.040(6) 0.097(7) 0.001(5)
C12A 0.090(4) 0.051(3) 0.086(5) 0.003(3) 0.048(4) -0.002(3)
C8A 0.125(6) 0.114(6) 0.177(10) -0.040(6) 0.097(7) 0.001(5)
C9A 0.125(6) 0.114(6) 0.177(10) -0.040(6) 0.097(7) 0.001(5)
C13 0.059(5) 0.045(3) 0.032(3) -0.004(4) 0.023(3) -0.008(4)
C14 0.051(5) 0.081(6) 0.027(4) -0.004(4) 0.022(4) -0.007(4)
C15 0.040(5) 0.044(4) 0.034(4) 0.003(3) 0.021(4) 0.000(3)
C16 0.051(5) 0.067(5) 0.038(5) 0.004(4) 0.031(4) 0.004(4)
C17 0.046(5) 0.054(4) 0.029(4) -0.001(3) 0.021(4) -0.003(4)
C18 0.083(7) 0.058(5) 0.053(6) 0.014(4) 0.042(6) 0.020(5)
C19 0.055(6) 0.111(8) 0.030(5) 0.004(5) 0.019(4) 0.005(5)
C20 0.090(7) 0.175(11) 0.130(9) -0.019(8) 0.047(7) -0.028(7)
C20A 0.060(7) 0.13(3) 0.055(16) -0.004(16) 0.026(9) -0.006(11)
C21A 0.060(7) 0.13(3) 0.055(16) -0.004(16) 0.026(9) -0.006(11)
C22A 0.060(7) 0.13(3) 0.055(16) -0.004(16) 0.026(9) -0.006(11)
C23A 0.060(7) 0.13(3) 0.055(16) -0.004(16) 0.026(9) -0.006(11)
C24A 0.060(7) 0.13(3) 0.055(16) -0.004(16) 0.026(9) -0.006(11)
C25A 0.060(7) 0.13(3) 0.055(16) -0.004(16) 0.026(9) -0.006(11)
C21 0.070(8) 0.169(14) 0.121(12) 0.015(10) 0.031(9) 0.012(9)
C22 0.070(8) 0.169(14) 0.121(12) 0.015(10) 0.031(9) 0.012(9)
C23 0.090(7) 0.175(11) 0.130(9) -0.019(8) 0.047(7) -0.028(7)
C24 0.090(7) 0.175(11) 0.130(9) -0.019(8) 0.047(7) -0.028(7)
C25 0.090(7) 0.175(11) 0.130(9) -0.019(8) 0.047(7) -0.028(7)
C26 0.042(5) 0.105(8) 0.052(6) 0.023(5) 0.027(5) 0.021(5)
C27 0.101(10) 0.073(6) 0.068(7) 0.030(5) 0.060(7) 0.040(6)
C28 0.086(8) 0.077(6) 0.061(6) 0.031(5) 0.055(6) 0.040(6)
C29 0.073(7) 0.062(5) 0.061(6) 0.030(5) 0.047(6) 0.028(5)
C30 0.070(6) 0.064(5) 0.039(5) 0.020(4) 0.039(5) 0.023(5)
C31 0.068(4) 0.099(5) 0.081(5) 0.036(4) 0.050(4) 0.041(4)
C32 0.113(10) 0.068(6) 0.086(8) 0.009(5) 0.073(8) 0.026(6)
C33 0.122(11) 0.106(8) 0.104(10) 0.024(8) 0.087(8) 0.042(8)
C34 0.134(15) 0.084(10) 0.076(11) 0.022(8) 0.072(12) 0.029(9)
C35 0.27(3) 0.141(16) 0.19(2) -0.002(18) 0.15(2) -0.051(19)
C36 0.26(3) 0.15(2) 0.19(2) 0.008(17) 0.14(2) -0.057(18)
C37 0.24(2) 0.146(13) 0.19(2) 0.005(13) 0.16(2) -0.019(14)
C38 0.122(11) 0.106(8) 0.104(10) 0.024(8) 0.087(8) 0.042(8)
C33A 0.29(5) 0.081(17) 0.21(5) -0.01(2) 0.20(5) 0.03(2)
C34A 0.29(5) 0.081(17) 0.21(5) -0.01(2) 0.20(5) 0.03(2)
C35A 0.29(5) 0.081(17) 0.21(5) -0.01(2) 0.20(5) 0.03(2)
C36A 0.29(5) 0.081(17) 0.21(5) -0.01(2) 0.20(5) 0.03(2)
C37A 0.29(5) 0.081(17) 0.21(5) -0.01(2) 0.20(5) 0.03(2)
C38A 0.29(5) 0.081(17) 0.21(5) -0.01(2) 0.20(5) 0.03(2)
C39 0.089(6) 0.049(4) 0.054(5) 0.010(5) 0.047(5) 0.025(5)
C40 0.079(8) 0.074(6) 0.065(7) -0.028(5) 0.052(6) -0.037(5)
C41 0.063(6) 0.044(4) 0.041(5) -0.002(3) 0.038(5) -0.006(4)
C42 0.042(4) 0.047(4) 0.031(4) -0.010(3) 0.023(4) -0.011(3)
C43 0.051(5) 0.049(4) 0.041(5) -0.007(4) 0.028(4) -0.005(4)
C44 0.139(12) 0.086(8) 0.071(8) -0.009(6) 0.070(9) -0.039(8)
C45 0.065(6) 0.095(6) 0.055(6) -0.029(5) 0.042(5) -0.031(5)
C46 0.064(10) 0.210(18) 0.074(6) -0.045(8) 0.042(6) 0.018(11)
C47 0.058(13) 0.139(14) 0.070(7) -0.065(8) 0.027(8) -0.007(10)
C48 0.048(11) 0.148(13) 0.086(12) -0.056(9) 0.034(10) 0.001(9)
C49 0.095(15) 0.151(18) 0.076(10) -0.036(10) 0.037(10) 0.048(13)
C50 0.16(3) 0.21(2) 0.089(12) -0.006(13) 0.054(14) 0.10(2)
C51 0.048(10) 0.173(17) 0.059(8) -0.026(9) 0.022(8) 0.031(11)
C46A 0.038(11) 0.098(9) 0.068(8) -0.046(7) 0.035(9) -0.042(7)
C47A 0.08(2) 0.118(19) 0.066(11) -0.043(10) 0.041(13) -0.017(15)
C48A 0.06(2) 0.19(4) 0.059(13) -0.040(17) 0.016(14) 0.04(2)
C49A 0.13(3) 0.27(4) 0.072(12) -0.035(15) 0.046(15) 0.07(3)
C50A 0.064(10) 0.210(18) 0.074(6) -0.045(8) 0.042(6) 0.018(11)
C51A 0.064(10) 0.210(18) 0.074(6) -0.045(8) 0.042(6) 0.018(11)
C52 0.046(5) 0.055(4) 0.027(4) -0.004(3) 0.021(4) -0.008(4)

loop_
_atom_type_symbol
_atom_type_description
_atom_type_scat_dispersion_real
_atom_type_scat_dispersion_imag
_atom_type_scat_source
C C 0.0033 0.0016 'International Tables Vol C Tables 4.2.6.8 and 6.1.1.4'
H H 0.0000 0.0000 'International Tables Vol C Tables 4.2.6.8 and 6.1.1.4'
N N 0.0061 0.0033 'International Tables Vol C Tables 4.2.6.8 and 6.1.1.4'
O O 0.0106 0.0060 'International Tables Vol C Tables 4.2.6.8 and 6.1.1.4'

loop_
_geom_angle_atom_site_label_1
_geom_angle_atom_site_label_2
_geom_angle_atom_site_label_3
_geom_angle
_geom_angle_site_symmetry_1
_geom_angle_site_symmetry_3
_geom_angle_publ_flag
C1 N1 C3 113.2(6) . . ?
C1 N1 C5 122.4(7) . . ?
C3 N1 C5 123.5(6) . . ?
C1 N2 C6 123.0(7) . . ?
C1 N2 C2 112.0(6) . . ?
C6 N2 C2 123.6(7) . . ?
C4 N3 C13 122.0(7) . . ?
C4 N3 C2 112.5(6) . . ?
C13 N3 C2 125.5(7) . . ?
C4 N4 C52 121.4(6) . . ?
C4 N4 C3 111.4(6) . . ?
C52 N4 C3 123.5(6) . . ?
C14 N5 C15 111.5(7) . . ?
C14 N5 C18 123.7(8) . . ?
C15 N5 C18 124.0(7) . . ?
C14 N6 C16 112.8(7) . . ?
C14 N6 C19 122.3(8) . . ?
C16 N6 C19 124.1(8) . . ?
C17 N7 C26 121.0(7) . . ?
C17 N7 C16 112.4(7) . . ?
C26 N7 C16 123.4(7) . . ?
C17 N8 C13 120.8(7) . . ?
C17 N8 C15 112.0(6) . . ?
C13 N8 C15 124.3(7) . . ?
C31 N9 C27 125.4(9) . . ?
C31 N9 C28 123.4(10) . . ?
C27 N9 C28 107.4(10) . . ?
C27 N10 C29 113.8(10) . . ?
C27 N10 C32 121.5(9) . . ?
C29 N10 C32 120.8(9) . . ?
C30 N11 C39 121.1(8) . . ?
C30 N11 C29 112.8(9) . . ?
C39 N11 C29 123.5(8) . . ?
C30 N12 C26 123.2(7) . . ?
C30 N12 C28 110.4(8) . . ?
C26 N12 C28 125.4(9) . . ?
C40 N13 C44 120.7(9) . . ?
C40 N13 C41 109.7(8) . . ?
C44 N13 C41 123.6(9) . . ?
C40 N14 C45 123.0(8) . . ?
C40 N14 C42 113.7(8) . . ?
C45 N14 C42 122.7(7) . . ?
C43 N15 C42 112.5(6) . . ?
C43 N15 C52 119.8(6) . . ?
C42 N15 C52 124.1(6) . . ?
C43 N16 C39 120.5(7) . . ?
C43 N16 C41 112.8(7) . . ?
C39 N16 C41 125.0(7) . . ?
O1 C1 N1 126.1(8) . . ?
O1 C1 N2 125.4(8) . . ?
N1 C1 N2 108.4(7) . . ?
N3 C2 N2 114.0(6) . . ?
N3 C2 C3 102.8(6) . . ?
N2 C2 C3 101.9(6) . . ?
N1 C3 N4 114.3(7) . . ?
N1 C3 C2 104.0(6) . . ?
N4 C3 C2 103.8(6) . . ?
O2 C4 N3 124.7(7) . . ?
O2 C4 N4 125.9(7) . . ?
N3 C4 N4 109.3(6) . . ?
N2 C6 C7A 117.4(7) . . ?
C8A C7A C12A 118.4(17) . . ?
C8 C7A C12A 120.0 . . ?
C8A C7A C6 110.6(17) . . ?
C8 C7A C6 118.5(6) . . ?
C12A C7A C6 120.9(6) . . ?
C7A C8 C9 120.0 . . ?
C10A C9 C8 120.0 . . ?
C11A C10A C9 120.0 . . ?
C11A C10A C9A 98.7(11) . . ?
C12A C11A C10A 120.0 . . ?
C11A C12A C7A 120.0 . . ?
C7A C8A C9A 99(3) . . ?
C10A C9A C8A 133(3) . . ?
N8 C13 N3 114.7(5) . . ?
O3 C14 N5 126.0(9) . . ?
O3 C14 N6 125.0(8) . . ?
N5 C14 N6 108.9(7) . . ?
N5 C15 N8 115.4(6) . . ?
N5 C15 C16 104.4(6) . . ?
N8 C15 C16 102.9(6) . . ?
N6 C16 N7 114.4(7) . . ?
N6 C16 C15 101.8(7) . . ?
N7 C16 C15 103.3(6) . . ?
O4 C17 N7 125.7(8) . . ?
O4 C17 N8 125.5(7) . . ?
N7 C17 N8 108.7(7) . . ?
C20A C19 N6 120.1(16) . . ?
C20 C19 N6 113.0(12) . . ?
C21 C20 C25 119.2(16) . . ?
C21 C20 C19 119.0(17) . . ?
C25 C20 C19 121.8(16) . . ?
C21A C20A C25A 120.0 . . ?
C21A C20A C19 114(2) . . ?
C25A C20A C19 126(2) . . ?
C20A C21A C22A 120.0 . . ?
C23A C22A C21A 120.0 . . ?
C22A C23A C24A 120.0 . . ?
C25A C24A C23A 120.0 . . ?
C24A C25A C20A 120.0 . . ?
C20 C21 C22 119.8(18) . . ?
C23 C22 C21 118.8(18) . . ?
C22 C23 C24 124.6(19) . . ?
C23 C24 C25 116.9(18) . . ?
C20 C25 C24 120.0(17) . . ?
N7 C26 N12 112.9(8) . . ?
O5 C27 N10 129.3(12) . . ?
O5 C27 N9 121.0(13) . . ?
N10 C27 N9 109.7(9) . . ?
N12 C28 N9 111.8(8) . . ?
N12 C28 C29 104.0(8) . . ?
N9 C28 C29 103.6(8) . . ?
N10 C29 N11 115.9(7) . . ?
N10 C29 C28 103.1(8) . . ?
N11 C29 C28 102.8(8) . . ?
O6 C30 N11 126.8(10) . . ?
O6 C30 N12 124.6(9) . . ?
N11 C30 N12 108.6(7) . . ?
N10 C32 C33A 105(2) . . ?
N10 C32 C33 121.3(10) . . ?
C34 C33 C38 120.0 . . ?
C34 C33 C32 117.8(9) . . ?
C38 C33 C32 122.1(9) . . ?
C33 C34 C35 120.0 . . ?
C36 C35 C34 120.0 . . ?
C37 C36 C35 120.0 . . ?
C38 C37 C36 120.0 . . ?
C37 C38 C33 120.0 . . ?
C38A C33A C34A 120(3) . . ?
C38A C33A C32 121(3) . . ?
C34A C33A C32 117(3) . . ?
C35A C34A C33A 119(3) . . ?
C34A C35A C36A 117(3) . . ?
C37A C36A C35A 122(3) . . ?
C38A C37A C36A 118(3) . . ?
C37A C38A C33A 119(3) . . ?
N11 C39 N16 114.7(6) . . ?
O7 C40 N14 126.0(12) . . ?
O7 C40 N13 124.5(11) . . ?
N14 C40 N13 109.6(8) . . ?
N13 C41 N16 112.9(6) . . ?
N13 C41 C42 104.7(7) . . ?
N16 C41 C42 102.2(6) . . ?
N15 C42 N14 115.3(6) . . ?
N15 C42 C41 103.8(6) . . ?
N14 C42 C41 101.9(6) . . ?
O8 C43 N16 126.4(8) . . ?
O8 C43 N15 125.9(8) . . ?
N16 C43 N15 107.6(7) . . ?
C46A C45 N14 116.5(11) . . ?
N14 C45 C46 116.4(10) . . ?
C47 C46 C51 120.0 . . ?
C47 C46 C45 117.2(11) . . ?
C51 C46 C45 122.8(11) . . ?
C46 C47 C48 120.0 . . ?
C49 C48 C47 120.0 . . ?
C48 C49 C50 120.0 . . ?
C49 C50 C51 120.0 . . ?
C50 C51 C46 120.0 . . ?
C47A C46A C51A 120.0 . . ?
C47A C46A C45 124.0(14) . . ?
C51A C46A C45 115.6(14) . . ?
C46A C47A C48A 120.0 . . ?
C49A C48A C47A 120.0 . . ?
C50A C49A C48A 120.0 . . ?
C49A C50A C51A 120.0 . . ?
C50A C51A C46A 120.0 . . ?
N4 C52 N15 116.0(7) . . ?

loop_
_geom_bond_atom_site_label_1
_geom_bond_atom_site_label_2
_geom_bond_distance
_geom_bond_site_symmetry_2
_geom_bond_publ_flag
O1 C1 1.204(10) . ?
O2 C4 1.225(9) . ?
O3 C14 1.222(11) . ?
O4 C17 1.214(9) . ?
O5 C27 1.224(13) . ?
O6 C30 1.232(9) . ?
O7 C40 1.254(12) . ?
O8 C43 1.217(9) . ?
N1 C1 1.347(10) . ?
N1 C3 1.445(10) . ?
N1 C5 1.450(11) . ?
N2 C1 1.393(10) . ?
N2 C6 1.425(10) . ?
N2 C2 1.475(10) . ?
N3 C4 1.355(10) . ?
N3 C13 1.446(10) . ?
N3 C2 1.460(9) . ?
N4 C4 1.387(10) . ?
N4 C52 1.448(10) . ?
N4 C3 1.449(10) . ?
N5 C14 1.354(11) . ?
N5 C15 1.426(10) . ?
N5 C18 1.460(11) . ?
N6 C14 1.356(12) . ?
N6 C16 1.436(11) . ?
N6 C19 1.487(12) . ?
N7 C17 1.351(10) . ?
N7 C26 1.439(12) . ?
N7 C16 1.460(10) . ?
N8 C17 1.371(10) . ?
N8 C13 1.433(11) . ?
N8 C15 1.457(10) . ?
N9 C31 1.404(16) . ?
N9 C27 1.414(16) . ?
N9 C28 1.487(12) . ?
N10 C27 1.304(16) . ?
N10 C29 1.440(12) . ?
N10 C32 1.444(15) . ?
N11 C30 1.345(12) . ?
N11 C39 1.425(14) . ?
N11 C29 1.443(11) . ?
N12 C30 1.371(13) . ?
N12 C26 1.461(14) . ?
N12 C28 1.467(11) . ?
N13 C40 1.389(14) . ?
N13 C44 1.435(14) . ?
N13 C41 1.453(10) . ?
N14 C40 1.344(14) . ?
N14 C45 1.438(14) . ?
N14 C42 1.439(10) . ?
N15 C43 1.396(11) . ?
N15 C42 1.429(9) . ?
N15 C52 1.453(10) . ?
N16 C43 1.356(11) . ?
N16 C39 1.451(13) . ?
N16 C41 1.461(10) . ?
C2 C3 1.564(12) . ?
C6 C7A 1.495(10) . ?
C7A C8A 1.35(4) . ?
C7A C8 1.3900 . ?
C7A C12A 1.3900 . ?
C8 C9 1.3900 . ?
C9 C10A 1.3900 . ?
C10A C11A 1.3900 . ?
C10A C9A 1.3902(14) . ?
C11A C12A 1.3900 . ?
C8A C9A 1.59(5) . ?
C15 C16 1.548(11) . ?
C19 C20A 1.48(2) . ?
C19 C20 1.485(19) . ?
C20 C21 1.39(2) . ?
C20 C25 1.41(2) . ?
C20A C21A 1.3900 . ?
C20A C25A 1.3900 . ?
C21A C22A 1.3900 . ?
C22A C23A 1.3900 . ?
C23A C24A 1.3900 . ?
C24A C25A 1.3900 . ?
C21 C22 1.435(19) . ?
C22 C23 1.355(19) . ?
C23 C24 1.36(2) . ?
C24 C25 1.454(19) . ?
C28 C29 1.518(16) . ?
C32 C33A 1.47(3) . ?
C32 C33 1.508(15) . ?
C33 C34 1.3900 . ?
C33 C38 1.3900 . ?
C34 C35 1.3900 . ?
C35 C36 1.3900 . ?
C36 C37 1.3900 . ?
C37 C38 1.3900 . ?
C33A C38A 1.38(2) . ?
C33A C34A 1.40(2) . ?
C34A C35A 1.38(2) . ?
C35A C36A 1.41(3) . ?
C36A C37A 1.40(3) . ?
C37A C38A 1.38(2) . ?
C41 C42 1.563(12) . ?
C45 C46A 1.436(18) . ?
C45 C46 1.560(15) . ?
C46 C47 1.3900 . ?
C46 C51 1.3900 . ?
C47 C48 1.3900 . ?
C48 C49 1.3900 . ?
C49 C50 1.3900 . ?
C50 C51 1.3900 . ?
C46A C47A 1.3900 . ?
C46A C51A 1.3900 . ?
C47A C48A 1.3900 . ?
C48A C49A 1.3900 . ?
C49A C50A 1.3900 . ?
C50A C51A 1.3900 . ?
